data_4063294
loop_
_publ_author_name
'Md. Munkir Hossain'
'Hsiu-Mei Lin'
'Jun Zhu'
'Zhenyang Lin'
'Shin-Guang Shyu'

_publ_section_title
;
 Activation of the S-S Bonds of Alkyl Disulfides RSSR (R \\db Me, Et,
 Pr, Bun) by Heterodinuclear Phosphido-Bridged CpW(CO)2(\m-PPh2)Mo(CO)5
;
_journal_issue 2
_journal_name_full Organometallics
_journal_page_first 440
_journal_page_last 446
_journal_paper_doi 10.1021/om050689m
_journal_volume 25
_journal_year 2006
_chemical_compound_source 'synthesis as described'
_chemical_formula_moiety 'C27 H29 Mo1 O4 P1 S2 W1'
_chemical_formula_sum 'C31 H33 Mo O5 P S2 W'
_chemical_formula_weight 860.45
_space_group_IT_number 2
_space_group_name_Hall '-P 1'
_space_group_name_H-M_alt 'P -1'
_symmetry_cell_setting triclinic
_symmetry_Int_Tables_number 2
_symmetry_space_group_name_Hall '-P 1'
_symmetry_space_group_name_H-M 'P -1'
_atom_sites_solution_hydrogens geom
_atom_sites_solution_primary direct
_atom_sites_solution_secondary difmap
_audit_conform_dict_location ftp://ftp.iucr.org/pub/cif_core.dic
_audit_conform_dict_name cif_core.dic
_audit_conform_dict_version 2.2
_audit_creation_date 2004-10-14T18:17:22-00:00
_audit_creation_method 'WinGX routine CIF_UPDATE'
_cell_angle_alpha 91.740(17)
_cell_angle_beta 102.363(19)
_cell_angle_gamma 107.076(14)
_cell_formula_units_Z 2
_cell_length_a 9.8739(17)
_cell_length_b 9.9752(17)
_cell_length_c 18.173(5)
_cell_measurement_reflns_used 0
_cell_measurement_temperature 293(2)
_cell_measurement_theta_max 0
_cell_measurement_theta_min 0
_cell_measurement_wavelength 0.71073
_cell_volume 1663.0(6)
_computing_cell_refinement 'CAD4 Express (Enraf Nonius, 1994)'
_computing_data_collection 'CAD4 Express (Enraf Nonius, 1994)'
_computing_data_reduction 'XCAD4 (Harms & Wocadlo, 1995)'
_computing_molecular_graphics 'Ortep-3 for Windows (Farrugia, 1997)'
_computing_publication_material 'WinGX publication routines (Farrugia, 1999)'
_computing_structure_refinement 'SHELXL-97 (Sheldrick, 1997)'
_computing_structure_solution 'SHELXS-97 (Sheldrick, 1997)'
_diffrn_ambient_temperature 293(2)
_diffrn_detector 'scintillation LiI'
_diffrn_detector_dtime 1.195
_diffrn_measured_fraction_theta_full 1
_diffrn_measured_fraction_theta_max 1
_diffrn_measurement_device '\k-geometry diffractometer'
_diffrn_measurement_device_type 'Enraf Nonius TurboCAD4'
_diffrn_measurement_method 'non-profiled omega/2theta scans'
_diffrn_orient_matrix_type
;
  x-axis points to radiation source
  the matrix is specified in reciprocal space
;
_diffrn_orient_matrix_UB_11 -0.012831
_diffrn_orient_matrix_UB_12 -0.091758
_diffrn_orient_matrix_UB_13 -0.02866
_diffrn_orient_matrix_UB_21 -0.093975
_diffrn_orient_matrix_UB_22 -0.042195
_diffrn_orient_matrix_UB_23 0.015066
_diffrn_orient_matrix_UB_31 -0.053666
_diffrn_orient_matrix_UB_32 0.030061
_diffrn_orient_matrix_UB_33 -0.04644
_diffrn_radiation_monochromator graphite
_diffrn_radiation_probe x-ray
_diffrn_radiation_type MoK\a
_diffrn_radiation_wavelength 0.71073
_diffrn_reflns_av_R_equivalents 0.0359
_diffrn_reflns_av_unetI/netI 0.0465
_diffrn_reflns_limit_h_max 11
_diffrn_reflns_limit_h_min -11
_diffrn_reflns_limit_k_max 11
_diffrn_reflns_limit_k_min 0
_diffrn_reflns_limit_l_max 21
_diffrn_reflns_limit_l_min -21
_diffrn_reflns_number 6206
_diffrn_reflns_theta_full 24.97
_diffrn_reflns_theta_max 24.97
_diffrn_reflns_theta_min 1.15
_diffrn_source 'Enraf Nonius FR590'
_diffrn_standards_decay_% 3
_diffrn_standards_interval_time 60
_diffrn_standards_number 3
_exptl_absorpt_coefficient_mu 4.043
_exptl_absorpt_correction_T_max 0.2237
_exptl_absorpt_correction_T_min 0.1281
_exptl_absorpt_correction_type psi-scan
_exptl_absorpt_process_details
;
 ?
;
_exptl_crystal_colour purple
_exptl_crystal_density_diffrn 1.718
_exptl_crystal_density_method 'not measured'
_exptl_crystal_description prism
_exptl_crystal_F_000 844
_exptl_crystal_size_max 0.5
_exptl_crystal_size_mid 0.45
_exptl_crystal_size_min 0.37
_refine_diff_density_max 2.153
_refine_diff_density_min -1.374
_refine_diff_density_rms 0.156
_refine_ls_extinction_method none
_refine_ls_goodness_of_fit_ref 1.051
_refine_ls_hydrogen_treatment mixed
_refine_ls_matrix_type full
_refine_ls_number_parameters 345
_refine_ls_number_reflns 5834
_refine_ls_number_restraints 0
_refine_ls_restrained_S_all 1.051
_refine_ls_R_factor_all 0.0609
_refine_ls_R_factor_gt 0.0401
_refine_ls_shift/su_max 0.027
_refine_ls_shift/su_mean 0.001
_refine_ls_structure_factor_coef Fsqd
_refine_ls_weighting_details 'calc w=1/[\s^2^(Fo^2^)+(0.0589P)^2^+6.3709P] where P=(Fo^2^+2Fc^2^)/3'
_refine_ls_weighting_scheme calc
_refine_ls_wR_factor_gt 0.106
_refine_ls_wR_factor_ref 0.1162
_reflns_number_gt 4667
_reflns_number_total 5834
_reflns_threshold_expression >2sigma(I)
_cod_database_code 4063294

loop_
_symmetry_equiv_pos_as_xyz
'x, y, z'
'-x, -y, -z'

loop_
_atom_site_label
_atom_site_type_symbol
_atom_site_fract_x
_atom_site_fract_y
_atom_site_fract_z
_atom_site_U_iso_or_equiv
_atom_site_adp_type
_atom_site_occupancy
_atom_site_symmetry_multiplicity
_atom_site_calc_flag
_atom_site_refinement_flags
W1 W 0.77660(3) 1.07578(3) 0.724873(17) 0.03278(12) Uani 1 1 d .
Mo1 Mo 0.94610(7) 0.91979(7) 0.67864(3) 0.03332(17) Uani 1 1 d .
S1 S 0.9419(2) 1.1606(2) 0.64144(11) 0.0411(5) Uani 1 1 d .
S2 S 1.0197(2) 1.0824(2) 0.80200(11) 0.0368(4) Uani 1 1 d .
P1 P 0.7474(2) 0.8350(2) 0.74630(10) 0.0311(4) Uani 1 1 d .
O1 O 0.5462(8) 0.9271(8) 0.5753(4) 0.0690(19) Uani 1 1 d .
O2 O 0.7789(9) 0.7719(8) 0.5190(4) 0.074(2) Uani 1 1 d .
O3 O 1.2495(8) 0.9888(11) 0.6355(5) 0.100(3) Uani 1 1 d .
O4 O 0.9959(9) 0.6364(8) 0.7258(5) 0.082(2) Uani 1 1 d .
C1 C 0.6339(10) 0.9816(10) 0.6290(5) 0.048(2) Uani 1 1 d .
C2 C 0.8423(10) 0.8248(9) 0.5786(5) 0.048(2) Uani 1 1 d .
C3 C 1.1392(10) 0.9665(11) 0.6499(5) 0.056(2) Uani 1 1 d .
C4 C 0.9787(10) 0.7415(10) 0.7087(5) 0.051(2) Uani 1 1 d .
C5 C 0.8559(12) 1.1566(10) 0.5407(4) 0.056(2) Uani 1 1 d .
H5A H 0.9145 1.1286 0.5104 0.067 Uiso 1 1 calc R
H5B H 0.7608 1.0858 0.5292 0.067 Uiso 1 1 calc R
C6 C 0.839(3) 1.2874(18) 0.5200(9) 0.210(15) Uani 1 1 d .
H6A H 0.9265 1.3307 0.5025 0.252 Uiso 1 1 calc R
H6B H 0.7611 1.26 0.4744 0.252 Uiso 1 1 calc R
C7 C 0.817(3) 1.389(2) 0.5495(9) 0.188(12) Uani 1 1 d .
H7A H 0.8213 1.4607 0.5156 0.281 Uiso 1 1 calc R
H7B H 0.8898 1.4247 0.5956 0.281 Uiso 1 1 calc R
H7C H 0.7223 1.3595 0.5606 0.281 Uiso 1 1 calc R
C8 C 1.1623(9) 1.2470(9) 0.8029(5) 0.050(2) Uani 1 1 d .
H8A H 1.1541 1.2753 0.7519 0.06 Uiso 1 1 calc R
H8B H 1.1492 1.3201 0.8346 0.06 Uiso 1 1 calc R
C9 C 1.3089(11) 1.2333(12) 0.8316(8) 0.076(3) Uani 1 1 d .
H9A H 1.3222 1.1639 0.7975 0.091 Uiso 1 1 calc R
H9B H 1.3119 1.1963 0.8805 0.091 Uiso 1 1 calc R
C10 C 1.4334(12) 1.3632(13) 0.8403(8) 0.086(4) Uani 1 1 d .
H10A H 1.5225 1.3426 0.8602 0.129 Uiso 1 1 calc R
H10B H 1.4231 1.4329 0.8745 0.129 Uiso 1 1 calc R
H10C H 1.4355 1.3986 0.7919 0.129 Uiso 1 1 calc R
C11 C 0.6368(16) 1.2235(14) 0.7130(7) 0.080(4) Uani 1 1 d .
H11A H 0.59 1.2527 0.6657 0.096 Uiso 1 1 calc R
C12 C 0.5735(12) 1.1103(12) 0.7517(7) 0.069(3) Uani 1 1 d .
H12A H 0.4745 1.0451 0.7345 0.083 Uiso 1 1 calc R
C13 C 0.6644(12) 1.1162(11) 0.8209(6) 0.061(3) Uani 1 1 d .
H13A H 0.6426 1.0542 0.8604 0.073 Uiso 1 1 calc R
C14 C 0.7857(12) 1.2304(11) 0.8277(7) 0.067(3) Uani 1 1 d .
H14A H 0.866 1.2614 0.8729 0.081 Uiso 1 1 calc R
C15 C 0.7755(15) 1.2988(10) 0.7619(8) 0.079(4) Uani 1 1 d .
H15A H 0.8426 1.3883 0.7538 0.095 Uiso 1 1 calc R
C21 C 0.7894(8) 0.7753(8) 0.8399(4) 0.0326(16) Uani 1 1 d .
C22 C 0.7726(10) 0.6329(8) 0.8473(4) 0.047(2) Uani 1 1 d .
H22A H 0.7346 0.5688 0.8042 0.056 Uiso 1 1 calc R
C23 C 0.8105(12) 0.5844(10) 0.9163(6) 0.062(3) Uani 1 1 d .
H23A H 0.8078 0.4908 0.9195 0.075 Uiso 1 1 calc R
C24 C 0.8526(11) 0.6776(10) 0.9812(5) 0.058(2) Uani 1 1 d .
H24A H 0.8726 0.6454 1.0286 0.069 Uiso 1 1 calc R
C25 C 0.8647(10) 0.8146(10) 0.9756(5) 0.051(2) Uani 1 1 d .
H25A H 0.8938 0.8766 1.0194 0.062 Uiso 1 1 calc R
C26 C 0.8345(9) 0.8646(9) 0.9060(5) 0.046(2) Uani 1 1 d .
H26A H 0.8446 0.9599 0.9036 0.056 Uiso 1 1 calc R
C31 C 0.5820(8) 0.6943(8) 0.7001(4) 0.0376(17) Uani 1 1 d .
C32 C 0.4521(10) 0.6907(10) 0.7182(5) 0.054(2) Uani 1 1 d .
H32A H 0.45 0.7591 0.7536 0.065 Uiso 1 1 calc R
C33 C 0.3226(10) 0.5834(11) 0.6832(6) 0.066(3) Uani 1 1 d .
H33A H 0.2348 0.5811 0.6949 0.079 Uiso 1 1 calc R
C34 C 0.3275(11) 0.4829(11) 0.6317(6) 0.063(3) Uani 1 1 d .
H34A H 0.2427 0.4115 0.6086 0.076 Uiso 1 1 calc R
C35 C 0.4568(11) 0.4866(10) 0.6139(5) 0.059(3) Uani 1 1 d .
H35A H 0.4592 0.4179 0.5789 0.071 Uiso 1 1 calc R
C36 C 0.5830(10) 0.5920(9) 0.6479(5) 0.049(2) Uani 1 1 d .
H36A H 0.67 0.5939 0.6354 0.059 Uiso 1 1 calc R
C51 C 0.315(5) 0.677(5) 0.945(2) 0.32(2) Uiso 1 1 d .
H51A H 0.2917 0.5789 0.9426 0.378 Uiso 1 1 calc R
C52 C 0.450(4) 0.787(4) 0.9458(18) 0.228(13) Uiso 1 1 d .
H52A H 0.5415 0.7993 0.9776 0.274 Uiso 1 1 calc R
C53 C 0.416(3) 0.867(2) 0.8907(12) 0.145(7) Uiso 1 1 d .
H53A H 0.475 0.9225 0.8626 0.174 Uiso 1 1 calc R
C54 C 0.274(4) 0.844(3) 0.8873(19) 0.230(13) Uiso 1 1 d .
H54A H 0.2113 0.8732 0.85 0.276 Uiso 1 1 calc R
O51 O 0.230(5) 0.766(5) 0.950(3) 0.45(2) Uiso 1 1 d .

loop_
_atom_site_aniso_label
_atom_site_aniso_U_11
_atom_site_aniso_U_22
_atom_site_aniso_U_33
_atom_site_aniso_U_23
_atom_site_aniso_U_13
_atom_site_aniso_U_12
W1 0.03380(18) 0.03150(18) 0.03380(18) 0.00115(12) 0.00773(12) 0.01150(13)
Mo1 0.0319(3) 0.0373(4) 0.0304(3) -0.0023(3) 0.0078(3) 0.0103(3)
S1 0.0449(11) 0.0410(11) 0.0354(10) 0.0071(8) 0.0109(9) 0.0086(9)
S2 0.0337(10) 0.0374(10) 0.0337(10) -0.0019(8) 0.0047(8) 0.0054(8)
P1 0.0304(10) 0.0301(10) 0.0304(9) -0.0015(8) 0.0056(8) 0.0070(8)
O1 0.067(5) 0.075(5) 0.048(4) -0.003(4) -0.014(4) 0.017(4)
O2 0.080(5) 0.079(5) 0.045(4) -0.022(4) 0.002(4) 0.010(4)
O3 0.042(4) 0.170(9) 0.078(6) -0.030(6) 0.017(4) 0.017(5)
O4 0.094(6) 0.062(5) 0.113(7) 0.021(4) 0.036(5) 0.047(4)
C1 0.049(5) 0.051(5) 0.043(5) 0.007(4) 0.003(4) 0.017(4)
C2 0.055(5) 0.050(5) 0.041(5) -0.006(4) 0.012(4) 0.018(4)
C3 0.035(5) 0.080(7) 0.041(5) -0.020(5) 0.004(4) 0.003(4)
C4 0.055(5) 0.056(6) 0.051(5) -0.001(4) 0.018(4) 0.028(5)
C5 0.074(6) 0.064(6) 0.023(4) 0.004(4) 0.006(4) 0.017(5)
C6 0.44(4) 0.102(12) 0.076(10) -0.012(9) -0.069(16) 0.16(2)
C7 0.38(4) 0.166(19) 0.069(10) 0.048(12) 0.025(15) 0.17(2)
C8 0.044(5) 0.044(5) 0.053(5) -0.005(4) 0.008(4) 0.001(4)
C9 0.041(6) 0.075(8) 0.101(9) 0.006(6) 0.007(6) 0.009(5)
C10 0.048(6) 0.083(8) 0.114(10) 0.006(7) 0.015(6) 0.004(6)
C11 0.126(11) 0.091(9) 0.076(7) 0.031(7) 0.048(8) 0.092(9)
C12 0.050(6) 0.071(7) 0.095(9) -0.011(6) 0.027(6) 0.025(5)
C13 0.080(7) 0.063(6) 0.058(6) 0.003(5) 0.039(6) 0.033(6)
C14 0.065(7) 0.062(7) 0.079(7) -0.024(6) 0.023(6) 0.025(6)
C15 0.101(9) 0.030(5) 0.126(11) 0.002(6) 0.072(9) 0.018(6)
C21 0.032(4) 0.035(4) 0.028(4) 0.001(3) 0.008(3) 0.006(3)
C22 0.081(6) 0.021(4) 0.025(4) -0.011(3) -0.012(4) 0.015(4)
C23 0.086(7) 0.037(5) 0.060(6) 0.016(4) 0.016(5) 0.013(5)
C24 0.071(7) 0.053(6) 0.042(5) 0.012(4) 0.011(5) 0.008(5)
C25 0.061(6) 0.050(5) 0.035(4) 0.001(4) 0.010(4) 0.007(4)
C26 0.050(5) 0.037(4) 0.046(5) -0.001(4) 0.011(4) 0.004(4)
C31 0.034(4) 0.039(4) 0.034(4) 0.006(3) 0.006(3) 0.004(3)
C32 0.041(5) 0.058(6) 0.057(6) -0.004(5) 0.011(4) 0.007(4)
C33 0.033(5) 0.075(7) 0.080(7) 0.003(6) 0.012(5) 0.004(5)
C34 0.050(6) 0.061(6) 0.056(6) 0.000(5) -0.006(5) -0.003(5)
C35 0.061(6) 0.050(6) 0.052(5) -0.010(4) -0.004(5) 0.008(5)
C36 0.044(5) 0.043(5) 0.054(5) -0.003(4) 0.008(4) 0.007(4)

loop_
_atom_type_symbol
_atom_type_description
_atom_type_scat_dispersion_real
_atom_type_scat_dispersion_imag
_atom_type_scat_source
C C 0.0033 0.0016 'International Tables Vol C Tables 4.2.6.8 and 6.1.1.4'
H H 0 0 'International Tables Vol C Tables 4.2.6.8 and 6.1.1.4'
Mo Mo -1.6832 0.6857 'International Tables Vol C Tables 4.2.6.8 and 6.1.1.4'
O O 0.0106 0.006 'International Tables Vol C Tables 4.2.6.8 and 6.1.1.4'
P P 0.1023 0.0942 'International Tables Vol C Tables 4.2.6.8 and 6.1.1.4'
S S 0.1246 0.1234 'International Tables Vol C Tables 4.2.6.8 and 6.1.1.4'
W W -0.849 6.8722 'International Tables Vol C Tables 4.2.6.8 and 6.1.1.4'

loop_
_geom_angle_atom_site_label_1
_geom_angle_atom_site_label_2
_geom_angle_atom_site_label_3
_geom_angle
C1 W1 C12 81.5(4)
C1 W1 C11 81.7(5)
C12 W1 C11 35.9(4)
C1 W1 C15 115.7(5)
C12 W1 C15 59.4(4)
C11 W1 C15 36.5(5)
C1 W1 C13 112.8(4)
C12 W1 C13 34.4(4)
C11 W1 C13 58.7(4)
C15 W1 C13 58.2(4)
C1 W1 C14 137.0(4)
C12 W1 C14 57.2(4)
C11 W1 C14 58.5(4)
C15 W1 C14 34.8(4)
C13 W1 C14 33.9(4)
C1 W1 P1 80.3(3)
C12 W1 P1 102.9(3)
C11 W1 P1 137.3(4)
C15 W1 P1 151.2(3)
C13 W1 P1 94.0(3)
C14 W1 P1 117.3(3)
C1 W1 S1 84.1(3)
C12 W1 S1 138.8(3)
C11 W1 S1 103.9(3)
C15 W1 S1 93.8(3)
C13 W1 S1 151.2(3)
C14 W1 S1 118.4(3)
P1 W1 S1 112.31(7)
C1 W1 S2 140.6(3)
C12 W1 S2 134.5(3)
C11 W1 S2 135.7(4)
C15 W1 S2 99.4(4)
C13 W1 S2 100.2(3)
C14 W1 S2 82.2(3)
P1 W1 S2 76.56(7)
S1 W1 S2 75.98(7)
C1 W1 Mo1 83.4(3)
C12 W1 Mo1 156.2(3)
C11 W1 Mo1 156.7(3)
C15 W1 Mo1 144.3(3)
C13 W1 Mo1 144.5(3)
C14 W1 Mo1 139.5(3)
P1 W1 Mo1 56.31(5)
S1 W1 Mo1 56.65(5)
S2 W1 Mo1 57.29(5)
C2 Mo1 C4 88.8(4)
C2 Mo1 C3 92.0(4)
C4 Mo1 C3 86.7(4)
C2 Mo1 P1 98.6(3)
C4 Mo1 P1 80.3(3)
C3 Mo1 P1 163.0(3)
C2 Mo1 S1 94.0(3)
C4 Mo1 S1 172.0(3)
C3 Mo1 S1 85.8(3)
P1 Mo1 S1 106.54(7)
C2 Mo1 S2 161.9(3)
C4 Mo1 S2 105.4(3)
C3 Mo1 S2 99.8(2)
P1 Mo1 S2 73.43(7)
S1 Mo1 S2 73.37(7)
C2 Mo1 W1 107.4(3)
C4 Mo1 W1 131.8(3)
C3 Mo1 W1 135.7(3)
P1 Mo1 W1 52.95(5)
S1 Mo1 W1 54.18(5)
S2 Mo1 W1 54.73(5)
C5 S1 W1 116.2(4)
C5 S1 Mo1 112.4(3)
W1 S1 Mo1 69.17(5)
C8 S2 W1 113.8(3)
C8 S2 Mo1 114.2(3)
W1 S2 Mo1 67.98(5)
C21 P1 C31 101.4(3)
C21 P1 W1 123.7(2)
C31 P1 W1 121.6(3)
C21 P1 Mo1 119.2(2)
C31 P1 Mo1 119.7(3)
W1 P1 Mo1 70.74(6)
O1 C1 W1 176.8(8)
O2 C2 Mo1 177.9(8)
O3 C3 Mo1 177.2(11)
O4 C4 Mo1 179.1(10)
C6 C5 S1 113.6(8)
C7 C6 C5 137.4(19)
C9 C8 S2 111.6(7)
C8 C9 C10 116.6(10)
C12 C11 C15 106.1(10)
C12 C11 W1 71.9(5)
C15 C11 W1 72.8(6)
C13 C12 C11 109.4(11)
C13 C12 W1 75.3(6)
C11 C12 W1 72.2(6)
C12 C13 C14 108.3(11)
C12 C13 W1 70.3(5)
C14 C13 W1 73.7(6)
C13 C14 C15 109.9(11)
C13 C14 W1 72.5(5)
C15 C14 W1 70.7(6)
C14 C15 C11 106.3(10)
C14 C15 W1 74.5(6)
C11 C15 W1 70.8(5)
C26 C21 C22 116.8(7)
C26 C21 P1 123.1(6)
C22 C21 P1 120.1(5)
C23 C22 C21 122.0(7)
C22 C23 C24 118.8(8)
C25 C24 C23 120.0(9)
C24 C25 C26 121.0(8)
C25 C26 C21 121.0(8)
C36 C31 C32 119.1(8)
C36 C31 P1 122.0(6)
C32 C31 P1 118.9(6)
C31 C32 C33 120.1(9)
C34 C33 C32 119.3(9)
C33 C34 C35 120.5(9)
C34 C35 C36 120.1(9)
C31 C36 C35 120.9(9)
O51 C51 C52 97(4)
C53 C52 C51 106(3)
C54 C53 C52 101(3)
C53 C54 O51 111(3)
C51 O51 C54 93(4)

loop_
_geom_bond_atom_site_label_1
_geom_bond_atom_site_label_2
_geom_bond_distance
W1 C1 1.994(9)
W1 C12 2.278(9)
W1 C11 2.282(9)
W1 C15 2.308(9)
W1 C13 2.342(9)
W1 C14 2.356(9)
W1 P1 2.388(2)
W1 S1 2.451(2)
W1 S2 2.488(2)
W1 Mo1 2.8249(8)
Mo1 C2 1.944(9)
Mo1 C4 1.971(10)
Mo1 C3 2.012(9)
Mo1 P1 2.490(2)
Mo1 S1 2.525(2)
Mo1 S2 2.564(2)
S1 C5 1.839(8)
S2 C8 1.819(9)
P1 C21 1.823(7)
P1 C31 1.826(8)
O1 C1 1.152(10)
O2 C2 1.151(10)
O3 C3 1.134(11)
O4 C4 1.151(11)
C5 C6 1.415(16)
C6 C7 1.22(2)
C8 C9 1.478(13)
C9 C10 1.478(15)
C11 C12 1.407(16)
C11 C15 1.436(18)
C12 C13 1.369(15)
C13 C14 1.368(15)
C14 C15 1.395(17)
C21 C26 1.382(11)
C21 C22 1.395(10)
C22 C23 1.375(12)
C23 C24 1.386(13)
C24 C25 1.346(13)
C25 C26 1.378(12)
C31 C36 1.375(11)
C31 C32 1.382(12)
C32 C33 1.412(13)
C33 C34 1.369(14)
C34 C35 1.372(14)
C35 C36 1.379(12)
C51 O51 1.41(5)
C51 C52 1.46(5)
C52 C53 1.35(3)
C53 C54 1.34(3)
C54 O51 1.47(5)
